data_7016392
loop_
_publ_author_name
'Glock, Carsten'
'G\"orls, Helmar'
'Westerhausen, Matthias'

_publ_section_title
;
 Amido-based potassium-alkaline earth metallates - synthesis and
 structures of heterobimetallic complexes of heavy s-block elements.
;
_journal_issue 32
_journal_name_full 'Dalton transactions (Cambridge, England : 2003)'
_journal_page_first 8108
_journal_page_last 8113
_journal_paper_doi 10.1039/c1dt10364d
_journal_volume 40
_journal_year 2011
_chemical_formula_moiety 'C48 H80 K2 N8 Sr'
_chemical_formula_sum 'C48 H80 K2 N8 Sr'
_chemical_formula_weight 935.02
_space_group_IT_number 14
_symmetry_cell_setting monoclinic
_symmetry_space_group_name_Hall '-P 2ybc'
_symmetry_space_group_name_H-M 'P 1 21/c 1'
_atom_sites_solution_hydrogens geom
_atom_sites_solution_primary direct
_atom_sites_solution_secondary difmap
_audit_creation_method SHELXL-97
_cell_angle_alpha 90.00
_cell_angle_beta 98.348(2)
_cell_angle_gamma 90.00
_cell_formula_units_Z 4
_cell_length_a 18.6314(4)
_cell_length_b 16.5053(7)
_cell_length_c 17.4528(6)
_cell_measurement_reflns_used 37429
_cell_measurement_temperature 183(2)
_cell_measurement_theta_max 27.53
_cell_measurement_theta_min 2.21
_cell_volume 5310.2(3)
_computing_cell_refinement DENZO
_computing_data_collection COLLECT
_computing_data_reduction DENZO
_computing_molecular_graphics SHELXTL/PC
_computing_publication_material SHELXL-97
_computing_structure_refinement 'SHELXL-97 (Sheldrick, 1997)'
_computing_structure_solution 'SHELXS-97 (Sheldrick, 1990)'
_diffrn_ambient_temperature 183(2)
_diffrn_measured_fraction_theta_full 0.994
_diffrn_measured_fraction_theta_max 0.994
_diffrn_measurement_device_type KappaCCD
_diffrn_measurement_method 'phi- + omega-scan'
_diffrn_radiation_monochromator graphite
_diffrn_radiation_source 'fine-focus sealed tube'
_diffrn_radiation_type MoK\a
_diffrn_radiation_wavelength 0.71073
_diffrn_reflns_av_R_equivalents 0.1036
_diffrn_reflns_av_sigmaI/netI 0.1181
_diffrn_reflns_limit_h_max 23
_diffrn_reflns_limit_h_min -24
_diffrn_reflns_limit_k_max 18
_diffrn_reflns_limit_k_min -21
_diffrn_reflns_limit_l_max 22
_diffrn_reflns_limit_l_min -18
_diffrn_reflns_number 37429
_diffrn_reflns_theta_full 27.53
_diffrn_reflns_theta_max 27.53
_diffrn_reflns_theta_min 2.21
_exptl_absorpt_coefficient_mu 1.210
_exptl_absorpt_correction_type none
_exptl_crystal_colour colourless
_exptl_crystal_density_diffrn 1.170
_exptl_crystal_density_method 'not measured'
_exptl_crystal_description prism
_exptl_crystal_F_000 2000
_exptl_crystal_size_max 0.05
_exptl_crystal_size_mid 0.04
_exptl_crystal_size_min 0.04
_refine_diff_density_max 0.299
_refine_diff_density_min -0.354
_refine_diff_density_rms 0.067
_refine_ls_extinction_method none
_refine_ls_goodness_of_fit_ref 0.942
_refine_ls_hydrogen_treatment constr
_refine_ls_matrix_type full
_refine_ls_number_parameters 547
_refine_ls_number_reflns 12186
_refine_ls_number_restraints 0
_refine_ls_restrained_S_all 0.942
_refine_ls_R_factor_all 0.1184
_refine_ls_R_factor_gt 0.0493
_refine_ls_shift/su_max 0.001
_refine_ls_shift/su_mean 0.000
_refine_ls_structure_factor_coef Fsqd
_refine_ls_weighting_details 'calc w=1/[\s^2^(Fo^2^)+(0.0396P)^2^+0.0000P] where P=(Fo^2^+2Fc^2^)/3'
_refine_ls_weighting_scheme calc
_refine_ls_wR_factor_gt 0.0829
_refine_ls_wR_factor_ref 0.1006
_reflns_number_gt 7032
_reflns_number_total 12186
_reflns_threshold_expression >2sigma(I)
_cod_data_source_file c1dt10364d.txt
_cod_data_source_block FO3868
_cod_original_sg_symbol_H-M 'P 21/c'
_cod_database_code 7016392

loop_
_symmetry_equiv_pos_as_xyz
'x, y, z'
'-x, y+1/2, -z+1/2'
'-x, -y, -z'
'x, -y-1/2, z-1/2'

loop_
_atom_site_label
_atom_site_type_symbol
_atom_site_fract_x
_atom_site_fract_y
_atom_site_fract_z
_atom_site_U_iso_or_equiv
_atom_site_adp_type
_atom_site_occupancy
_atom_site_symmetry_multiplicity
_atom_site_calc_flag
_atom_site_refinement_flags
Sr1 Sr 0.751897(12) 0.054989(17) 0.170902(14) 0.02503(8) Uani 1 1 d .
K1B K 0.61376(3) 0.27968(4) 0.17816(4) 0.03534(17) Uani 1 1 d .
K1A K 0.86141(3) -0.15316(5) 0.09191(4) 0.0490(2) Uani 1 1 d .
N1A N 0.69996(11) -0.06433(15) 0.08367(13) 0.0324(6) Uani 1 1 d .
N2A N 0.97945(12) -0.26304(17) 0.09048(14) 0.0394(6) Uani 1 1 d .
N3A N 0.82632(13) -0.31967(18) 0.08822(16) 0.0497(7) Uani 1 1 d .
C1A C 0.69430(16) -0.1258(2) -0.04739(19) 0.0512(9) Uani 1 1 d .
H1AA H 0.6533 -0.1582 -0.0415 0.061 Uiso 1 1 calc R
C2A C 0.7246(2) -0.1321(3) -0.1145(2) 0.0685(12) Uani 1 1 d .
H2AA H 0.7046 -0.1698 -0.1529 0.082 Uiso 1 1 calc R
C3A C 0.7829(2) -0.0858(3) -0.1278(2) 0.0653(12) Uani 1 1 d .
H3AA H 0.8030 -0.0909 -0.1745 0.078 Uiso 1 1 calc R
C4A C 0.81096(17) -0.0320(2) -0.07138(19) 0.0481(9) Uani 1 1 d .
H4AA H 0.8512 0.0008 -0.0791 0.058 Uiso 1 1 calc R
C5A C 0.78181(15) -0.0251(2) -0.00412(17) 0.0395(8) Uani 1 1 d .
H5AA H 0.8025 0.0135 0.0330 0.047 Uiso 1 1 calc R
C6A C 0.72256(14) -0.07215(18) 0.01358(17) 0.0335(7) Uani 1 1 d .
C7A C 0.63815(14) -0.1159(2) 0.09623(17) 0.0384(8) Uani 1 1 d .
H7AA H 0.6454 -0.1707 0.0742 0.046 Uiso 1 1 calc R
C8A C 0.56642(14) -0.0818(2) 0.05554(19) 0.0509(10) Uani 1 1 d .
H8AA H 0.5701 -0.0719 0.0009 0.076 Uiso 1 1 calc R
H8AB H 0.5556 -0.0308 0.0803 0.076 Uiso 1 1 calc R
H8AC H 0.5275 -0.1208 0.0593 0.076 Uiso 1 1 calc R
C9A C 0.63520(16) -0.1255(2) 0.18230(19) 0.0508(9) Uani 1 1 d .
H9AA H 0.6782 -0.1551 0.2065 0.076 Uiso 1 1 calc R
H9AB H 0.5914 -0.1558 0.1897 0.076 Uiso 1 1 calc R
H9AC H 0.6340 -0.0719 0.2062 0.076 Uiso 1 1 calc R
C11A C 0.89054(19) -0.3712(2) 0.1078(3) 0.0705(12) Uani 1 1 d .
H11A H 0.8776 -0.4275 0.0916 0.085 Uiso 1 1 calc R
H11B H 0.9045 -0.3713 0.1647 0.085 Uiso 1 1 calc R
C12A C 1.00709(18) -0.2548(3) 0.17220(19) 0.0639(11) Uani 1 1 d .
H12A H 1.0447 -0.2957 0.1870 0.096 Uiso 1 1 calc R
H12B H 0.9674 -0.2626 0.2027 0.096 Uiso 1 1 calc R
H12C H 1.0278 -0.2006 0.1821 0.096 Uiso 1 1 calc R
C13A C 1.03724(17) -0.2413(3) 0.0461(2) 0.0604(11) Uani 1 1 d .
H13A H 1.0787 -0.2776 0.0601 0.091 Uiso 1 1 calc R
H13B H 1.0523 -0.1852 0.0577 0.091 Uiso 1 1 calc R
H13C H 1.0195 -0.2466 -0.0094 0.091 Uiso 1 1 calc R
C14A C 0.7967(2) -0.3259(3) 0.0068(2) 0.0849(14) Uani 1 1 d .
H14A H 0.7849 -0.3826 -0.0061 0.127 Uiso 1 1 calc R
H14B H 0.8326 -0.3065 -0.0248 0.127 Uiso 1 1 calc R
H14C H 0.7527 -0.2929 -0.0038 0.127 Uiso 1 1 calc R
C15A C 0.7709(2) -0.3416(3) 0.1351(3) 0.0943(16) Uani 1 1 d .
H15A H 0.7559 -0.3978 0.1243 0.141 Uiso 1 1 calc R
H15B H 0.7289 -0.3057 0.1224 0.141 Uiso 1 1 calc R
H15C H 0.7904 -0.3359 0.1900 0.141 Uiso 1 1 calc R
N1B N 0.88183(11) -0.00196(15) 0.19373(14) 0.0336(6) Uani 1 1 d .
N2B N 0.49365(12) 0.35630(16) 0.08221(13) 0.0368(6) Uani 1 1 d .
N3B N 0.59537(12) 0.44214(16) 0.21330(14) 0.0377(6) Uani 1 1 d .
C1B C 0.83886(15) -0.1187(2) 0.25492(19) 0.0416(8) Uani 1 1 d .
H1BA H 0.7922 -0.1092 0.2264 0.050 Uiso 1 1 calc R
C2B C 0.84751(17) -0.1842(2) 0.30346(19) 0.0481(9) Uani 1 1 d .
H2BA H 0.8070 -0.2178 0.3082 0.058 Uiso 1 1 calc R
C3B C 0.91431(18) -0.2023(2) 0.34577(19) 0.0543(10) Uani 1 1 d .
H3BA H 0.9208 -0.2487 0.3783 0.065 Uiso 1 1 calc R
C4B C 0.97105(17) -0.1504(2) 0.33880(18) 0.0529(10) Uani 1 1 d .
H4BA H 1.0171 -0.1609 0.3682 0.063 Uiso 1 1 calc R
C5B C 0.96316(15) -0.0837(2) 0.29071(17) 0.0417(8) Uani 1 1 d .
H5BA H 1.0039 -0.0496 0.2881 0.050 Uiso 1 1 calc R
C6B C 0.89579(13) -0.06427(19) 0.24482(16) 0.0332(7) Uani 1 1 d .
C7B C 0.94375(13) 0.04906(19) 0.18232(17) 0.0359(7) Uani 1 1 d .
H7BA H 0.9733 0.0597 0.2339 0.043 Uiso 1 1 calc R
C8B C 0.99232(16) 0.0079(2) 0.1297(2) 0.0499(9) Uani 1 1 d .
H8BA H 1.0085 -0.0448 0.1516 0.075 Uiso 1 1 calc R
H8BB H 1.0346 0.0422 0.1260 0.075 Uiso 1 1 calc R
H8BC H 0.9648 0.0001 0.0780 0.075 Uiso 1 1 calc R
C9B C 0.91678(15) 0.1289(2) 0.14707(19) 0.0460(9) Uani 1 1 d .
H9BA H 0.8882 0.1566 0.1820 0.069 Uiso 1 1 calc R
H9BB H 0.8864 0.1191 0.0972 0.069 Uiso 1 1 calc R
H9BC H 0.9583 0.1628 0.1391 0.069 Uiso 1 1 calc R
C11B C 0.52254(15) 0.4679(2) 0.17700(18) 0.0426(8) Uani 1 1 d .
H11C H 0.5191 0.5276 0.1804 0.051 Uiso 1 1 calc R
H11D H 0.4859 0.4443 0.2062 0.051 Uiso 1 1 calc R
C10B C 0.50551(15) 0.4431(2) 0.09427(17) 0.0398(7) Uani 1 1 d .
H10D H 0.4615 0.4724 0.0705 0.048 Uiso 1 1 calc R
H10E H 0.5460 0.4601 0.0669 0.048 Uiso 1 1 calc R
C12B C 0.5014(2) 0.3347(3) 0.0020(2) 0.0735(12) Uani 1 1 d .
H12F H 0.4648 0.3637 -0.0338 0.110 Uiso 1 1 calc R
H12G H 0.4946 0.2762 -0.0053 0.110 Uiso 1 1 calc R
H12H H 0.5500 0.3499 -0.0083 0.110 Uiso 1 1 calc R
C13B C 0.42106(16) 0.3338(2) 0.0959(2) 0.0571(10) Uani 1 1 d .
H13D H 0.3851 0.3623 0.0590 0.086 Uiso 1 1 calc R
H13E H 0.4147 0.3487 0.1488 0.086 Uiso 1 1 calc R
H13F H 0.4146 0.2752 0.0890 0.086 Uiso 1 1 calc R
C14B C 0.59996(19) 0.4431(3) 0.29797(19) 0.0629(10) Uani 1 1 d .
H14D H 0.5916 0.4983 0.3154 0.094 Uiso 1 1 calc R
H14E H 0.6482 0.4248 0.3214 0.094 Uiso 1 1 calc R
H14F H 0.5631 0.4068 0.3136 0.094 Uiso 1 1 calc R
C15B C 0.65135(17) 0.4946(3) 0.1905(2) 0.0664(11) Uani 1 1 d .
H15D H 0.6419 0.5507 0.2045 0.100 Uiso 1 1 calc R
H15E H 0.6510 0.4907 0.1344 0.100 Uiso 1 1 calc R
H15F H 0.6989 0.4776 0.2173 0.100 Uiso 1 1 calc R
N1C N 0.72552(11) 0.19574(14) 0.10827(12) 0.0270(5) Uani 1 1 d .
C1C C 0.77894(13) 0.26134(19) 0.22635(16) 0.0337(7) Uani 1 1 d .
H1CA H 0.7647 0.2163 0.2545 0.040 Uiso 1 1 calc R
C2C C 0.81397(14) 0.3249(2) 0.26644(18) 0.0410(8) Uani 1 1 d .
H2CA H 0.8234 0.3226 0.3214 0.049 Uiso 1 1 calc R
C3C C 0.83584(15) 0.3919(2) 0.2288(2) 0.0491(9) Uani 1 1 d .
H3CA H 0.8603 0.4356 0.2569 0.059 Uiso 1 1 calc R
C4C C 0.82108(16) 0.3935(2) 0.1491(2) 0.0494(9) Uani 1 1 d .
H4CA H 0.8359 0.4392 0.1222 0.059 Uiso 1 1 calc R
C5C C 0.78535(15) 0.33055(19) 0.10707(18) 0.0388(8) Uani 1 1 d .
H5CA H 0.7756 0.3345 0.0522 0.047 Uiso 1 1 calc R
C6C C 0.76314(13) 0.26058(18) 0.14388(16) 0.0294(7) Uani 1 1 d .
C7C C 0.69802(14) 0.20678(19) 0.02600(15) 0.0319(7) Uani 1 1 d .
H7CA H 0.6795 0.2635 0.0184 0.038 Uiso 1 1 calc R
C8C C 0.63434(15) 0.1490(2) 0.00373(17) 0.0435(8) Uani 1 1 d .
H8CA H 0.5976 0.1584 0.0376 0.065 Uiso 1 1 calc R
H8CB H 0.6515 0.0929 0.0095 0.065 Uiso 1 1 calc R
H8CC H 0.6131 0.1587 -0.0502 0.065 Uiso 1 1 calc R
C9C C 0.75503(15) 0.1931(2) -0.02829(17) 0.0402(8) Uani 1 1 d .
H9CA H 0.7977 0.2267 -0.0113 0.060 Uiso 1 1 calc R
H9CB H 0.7344 0.2079 -0.0813 0.060 Uiso 1 1 calc R
H9CC H 0.7693 0.1359 -0.0268 0.060 Uiso 1 1 calc R
N1D N 0.69225(11) 0.08017(14) 0.29046(12) 0.0273(5) Uani 1 1 d .
C1D C 0.59591(14) 0.16947(18) 0.32870(16) 0.0311(7) Uani 1 1 d .
H1DA H 0.6236 0.1831 0.3771 0.037 Uiso 1 1 calc R
C2D C 0.52737(15) 0.2031(2) 0.30920(18) 0.0386(8) Uani 1 1 d .
H2DA H 0.5095 0.2389 0.3447 0.046 Uiso 1 1 calc R
C3D C 0.48453(15) 0.1861(2) 0.24005(17) 0.0384(8) Uani 1 1 d .
H3DA H 0.4376 0.2093 0.2276 0.046 Uiso 1 1 calc R
C4D C 0.51180(14) 0.13438(19) 0.18925(17) 0.0361(7) Uani 1 1 d .
H4DA H 0.4830 0.1218 0.1413 0.043 Uiso 1 1 calc R
C5D C 0.58006(13) 0.10042(18) 0.20647(16) 0.0320(7) Uani 1 1 d .
H5DA H 0.5971 0.0661 0.1693 0.038 Uiso 1 1 calc R
C6D C 0.62595(13) 0.11508(17) 0.27824(15) 0.0264(6) Uani 1 1 d .
C7D C 0.73299(13) 0.08904(19) 0.36862(16) 0.0312(7) Uani 1 1 d .
H7DA H 0.7304 0.1469 0.3849 0.037 Uiso 1 1 calc R
C8D C 0.70058(15) 0.0360(2) 0.42649(17) 0.0429(8) Uani 1 1 d .
H8DA H 0.6498 0.0513 0.4270 0.064 Uiso 1 1 calc R
H8DB H 0.7280 0.0436 0.4783 0.064 Uiso 1 1 calc R
H8DC H 0.7031 -0.0210 0.4113 0.064 Uiso 1 1 calc R
C9D C 0.81218(14) 0.0668(2) 0.36798(18) 0.0478(9) Uani 1 1 d .
H9DA H 0.8328 0.1021 0.3315 0.072 Uiso 1 1 calc R
H9DB H 0.8155 0.0102 0.3520 0.072 Uiso 1 1 calc R
H9DC H 0.8393 0.0740 0.4200 0.072 Uiso 1 1 calc R
C10 C 0.95546(17) -0.3453(2) 0.0706(2) 0.0567(10) Uani 1 1 d .
H10A H 0.9961 -0.3831 0.0870 0.068 Uiso 1 1 calc R
H10B H 0.9429 -0.3495 0.0137 0.068 Uiso 1 1 calc R

loop_
_atom_site_aniso_label
_atom_site_aniso_U_11
_atom_site_aniso_U_22
_atom_site_aniso_U_33
_atom_site_aniso_U_23
_atom_site_aniso_U_13
_atom_site_aniso_U_12
Sr1 0.02319(12) 0.02594(15) 0.02598(14) -0.00047(13) 0.00365(9) -0.00011(12)
K1B 0.0330(3) 0.0287(4) 0.0458(4) 0.0052(3) 0.0106(3) 0.0049(3)
K1A 0.0425(4) 0.0358(5) 0.0646(5) -0.0042(4) -0.0061(3) 0.0048(3)
N1A 0.0313(12) 0.0327(16) 0.0325(14) -0.0010(12) 0.0016(9) -0.0055(11)
N2A 0.0359(13) 0.0424(19) 0.0395(16) 0.0007(13) 0.0036(11) -0.0014(12)
N3A 0.0463(16) 0.044(2) 0.0590(19) 0.0035(15) 0.0101(13) -0.0097(14)
C1A 0.0404(17) 0.059(3) 0.053(2) -0.0237(19) 0.0026(15) -0.0029(16)
C2A 0.066(2) 0.080(3) 0.058(3) -0.040(2) 0.0057(19) -0.001(2)
C3A 0.065(2) 0.086(3) 0.047(2) -0.017(2) 0.0165(18) 0.013(2)
C4A 0.0526(19) 0.047(2) 0.047(2) -0.0009(17) 0.0141(16) 0.0052(16)
C5A 0.0456(17) 0.039(2) 0.0335(18) -0.0035(15) 0.0063(13) -0.0010(15)
C6A 0.0316(15) 0.0276(19) 0.0388(18) -0.0047(14) -0.0038(12) 0.0093(13)
C7A 0.0311(15) 0.033(2) 0.050(2) -0.0054(16) 0.0017(13) -0.0059(13)
C8A 0.0298(16) 0.064(3) 0.056(2) -0.0187(19) -0.0018(14) -0.0051(15)
C9A 0.0404(17) 0.050(2) 0.062(2) 0.0139(19) 0.0101(15) -0.0133(16)
C11A 0.071(3) 0.039(3) 0.100(3) 0.019(2) 0.010(2) -0.006(2)
C12A 0.059(2) 0.084(3) 0.047(2) 0.001(2) 0.0028(17) 0.001(2)
C13A 0.052(2) 0.075(3) 0.055(2) -0.001(2) 0.0129(17) -0.0079(19)
C14A 0.063(2) 0.107(4) 0.081(3) -0.022(3) -0.003(2) -0.019(3)
C15A 0.081(3) 0.088(4) 0.124(4) 0.013(3) 0.048(3) -0.018(3)
N1B 0.0213(11) 0.0357(17) 0.0426(15) 0.0015(13) 0.0009(10) -0.0007(10)
N2B 0.0426(14) 0.0329(17) 0.0344(15) 0.0014(12) 0.0039(11) 0.0040(12)
N3B 0.0372(13) 0.0349(16) 0.0406(15) -0.0017(13) 0.0041(10) 0.0014(12)
C1B 0.0322(16) 0.038(2) 0.054(2) 0.0050(17) 0.0048(14) 0.0005(14)
C2B 0.0464(19) 0.048(2) 0.053(2) 0.0040(19) 0.0160(15) -0.0022(16)
C3B 0.061(2) 0.062(3) 0.041(2) 0.0182(19) 0.0120(16) 0.0119(19)
C4B 0.0468(19) 0.073(3) 0.037(2) 0.0095(19) -0.0008(15) 0.0127(19)
C5B 0.0333(16) 0.054(2) 0.0370(18) -0.0008(16) 0.0028(13) 0.0016(15)
C6B 0.0282(14) 0.034(2) 0.0377(17) -0.0022(15) 0.0045(11) 0.0045(13)
C7B 0.0259(14) 0.039(2) 0.0424(18) -0.0039(16) 0.0020(12) -0.0028(14)
C8B 0.0385(17) 0.050(2) 0.064(2) 0.0001(19) 0.0162(15) 0.0020(16)
C9B 0.0355(16) 0.040(2) 0.061(2) 0.0034(18) 0.0034(14) -0.0071(15)
C11B 0.0448(18) 0.032(2) 0.051(2) -0.0035(16) 0.0079(14) 0.0050(14)
C10B 0.0423(16) 0.035(2) 0.0414(18) 0.0057(16) 0.0033(13) 0.0059(15)
C12B 0.110(3) 0.069(3) 0.042(2) -0.007(2) 0.012(2) 0.024(3)
C13B 0.050(2) 0.050(3) 0.069(2) 0.007(2) -0.0038(17) -0.0084(17)
C14B 0.076(2) 0.065(3) 0.045(2) 0.002(2) -0.0001(17) 0.005(2)
C15B 0.044(2) 0.075(3) 0.083(3) 0.002(2) 0.0152(18) -0.0141(19)
N1C 0.0297(12) 0.0256(15) 0.0258(13) 0.0023(11) 0.0041(9) -0.0001(10)
C1C 0.0295(14) 0.038(2) 0.0342(17) 0.0006(15) 0.0067(12) 0.0018(13)
C2C 0.0278(15) 0.051(2) 0.0422(19) -0.0115(17) -0.0020(13) 0.0009(15)
C3C 0.0342(17) 0.046(2) 0.067(3) -0.014(2) 0.0047(15) -0.0093(16)
C4C 0.0464(18) 0.038(2) 0.066(3) 0.0002(19) 0.0160(16) -0.0093(16)
C5C 0.0387(16) 0.034(2) 0.0441(19) 0.0039(16) 0.0082(13) -0.0002(14)
C6C 0.0258(14) 0.0286(19) 0.0347(17) 0.0038(14) 0.0074(11) 0.0044(12)
C7C 0.0366(15) 0.0290(19) 0.0303(17) 0.0043(14) 0.0055(12) 0.0032(13)
C8C 0.0453(18) 0.049(2) 0.0343(18) -0.0040(16) -0.0011(13) -0.0053(16)
C9C 0.0515(18) 0.038(2) 0.0333(18) 0.0035(15) 0.0130(14) 0.0060(15)
N1D 0.0282(12) 0.0286(15) 0.0251(13) -0.0012(10) 0.0039(9) -0.0031(10)
C1D 0.0362(15) 0.0302(19) 0.0275(16) -0.0013(13) 0.0063(12) 0.0006(13)
C2D 0.0450(18) 0.034(2) 0.0399(19) 0.0044(15) 0.0173(14) 0.0074(14)
C3D 0.0323(16) 0.042(2) 0.042(2) 0.0114(16) 0.0092(14) 0.0057(14)
C4D 0.0333(15) 0.038(2) 0.0352(17) 0.0074(15) 0.0000(12) -0.0066(14)
C5D 0.0339(15) 0.0328(19) 0.0303(16) 0.0005(14) 0.0075(12) -0.0058(13)
C6D 0.0316(14) 0.0243(17) 0.0239(15) 0.0026(13) 0.0062(11) -0.0064(12)
C7D 0.0332(15) 0.0283(18) 0.0311(16) -0.0028(13) 0.0013(12) -0.0042(13)
C8D 0.0473(18) 0.045(2) 0.0343(18) 0.0059(15) 0.0007(13) -0.0049(15)
C9D 0.0340(16) 0.066(3) 0.0418(19) 0.0010(18) 0.0000(13) 0.0008(16)
C10 0.053(2) 0.036(2) 0.082(3) 0.000(2) 0.0137(18) 0.0039(17)

loop_
_atom_type_symbol
_atom_type_description
_atom_type_scat_dispersion_real
_atom_type_scat_dispersion_imag
_atom_type_scat_source
C C 0.0033 0.0016 'International Tables Vol C Tables 4.2.6.8 and 6.1.1.4'
H H 0.0000 0.0000 'International Tables Vol C Tables 4.2.6.8 and 6.1.1.4'
N N 0.0061 0.0033 'International Tables Vol C Tables 4.2.6.8 and 6.1.1.4'
K K 0.2009 0.2494 'International Tables Vol C Tables 4.2.6.8 and 6.1.1.4'
Sr Sr -1.5307 3.2498 'International Tables Vol C Tables 4.2.6.8 and 6.1.1.4'

loop_
_geom_angle_atom_site_label_1
_geom_angle_atom_site_label_2
_geom_angle_atom_site_label_3
_geom_angle
N1D Sr1 N1B 116.56(7)
N1D Sr1 N1C 96.98(7)
N1B Sr1 N1C 120.71(7)
N1D Sr1 N1A 115.93(7)
N1B Sr1 N1A 94.36(7)
N1C Sr1 N1A 113.78(7)
N1D Sr1 C6D 21.19(6)
N1B Sr1 C6D 137.68(7)
N1C Sr1 C6D 82.25(7)
N1A Sr1 C6D 108.72(7)
N1D Sr1 K1A 132.53(5)
N1B Sr1 K1A 44.12(5)
N1C Sr1 K1A 130.48(5)
N1A Sr1 K1A 50.31(5)
C6D Sr1 K1A 144.41(5)
N1D Sr1 K1B 61.57(5)
N1B Sr1 K1B 145.17(6)
N1C Sr1 K1B 36.99(5)
N1A Sr1 K1B 118.30(5)
C6D Sr1 K1B 45.26(5)
K1A Sr1 K1B 163.094(15)
N3B K1B N2B 66.15(7)
N3B K1B N1C 131.99(7)
N2B K1B N1C 120.46(7)
N3B K1B C6C 107.33(8)
N2B K1B C6C 127.21(8)
N1C K1B C6C 27.18(7)
N3B K1B C5D 148.87(8)
N2B K1B C5D 110.81(7)
N1C K1B C5D 77.58(7)
C6C K1B C5D 98.65(8)
N3B K1B C4D 129.72(8)
N2B K1B C4D 86.81(7)
N1C K1B C4D 98.09(8)
C6C K1B C4D 122.56(8)
C5D K1B C4D 25.92(7)
N3B K1B C1C 100.62(8)
N2B K1B C1C 149.34(8)
N1C K1B C1C 47.30(7)
C6C K1B C1C 27.24(7)
C5D K1B C1C 94.62(8)
C4D K1B C1C 120.39(8)
N3B K1B C3D 105.64(8)
N2B K1B C3D 81.27(7)
N1C K1B C3D 122.29(8)
C6C K1B C3D 143.25(8)
C5D K1B C3D 45.30(8)
C4D K1B C3D 25.41(8)
C1C K1B C3D 129.38(8)
N3B K1B C6D 134.00(7)
N2B K1B C6D 132.26(7)
N1C K1B C6D 80.06(7)
C6C K1B C6D 91.46(7)
C5D K1B C6D 26.14(7)
C4D K1B C6D 45.99(7)
C1C K1B C6D 77.31(7)
C3D K1B C6D 53.35(7)
N3B K1B C2D 97.52(8)
N2B K1B C2D 99.09(7)
N1C K1B C2D 124.68(7)
C6C K1B C2D 133.03(8)
C5D K1B C2D 51.53(8)
C4D K1B C2D 43.79(8)
C1C K1B C2D 110.34(8)
C3D K1B C2D 24.73(7)
C6D K1B C2D 44.83(7)
N3B K1B C1D 109.31(7)
N2B K1B C1D 123.54(7)
N1C K1B C1D 103.62(7)
C6C K1B C1D 108.33(7)
C5D K1B C1D 44.42(7)
C4D K1B C1D 51.53(7)
C1C K1B C1D 86.55(7)
C3D K1B C1D 44.14(7)
C6D K1B C1D 25.48(7)
C2D K1B C1D 24.71(7)
N3B K1B C7C 125.69(7)
N2B K1B C7C 96.09(7)
N1C K1B C7C 24.37(6)
C6C K1B C7C 42.79(7)
C5D K1B C7C 85.15(7)
C4D K1B C7C 97.41(8)
C1C K1B C7C 68.43(7)
C3D K1B C7C 122.54(8)
C6D K1B C7C 96.76(7)
C2D K1B C7C 136.68(8)
C1D K1B C7C 122.14(7)
N3A K1A N2A 63.73(7)
N3A K1A C5A 125.94(8)
N2A K1A C5A 140.59(8)
N3A K1A C1B 98.20(9)
N2A K1A C1B 110.12(8)
C5A K1A C1B 105.97(9)
N3A K1A C6B 120.65(9)
N2A K1A C6B 104.52(7)
C5A K1A C6B 100.23(9)
C1B K1A C6B 27.28(8)
N3A K1A C6A 103.75(8)
N2A K1A C6A 151.45(8)
C5A K1A C6A 27.26(8)
C1B K1A C6A 96.65(8)
C6B K1A C6A 103.84(8)
N3A K1A N1B 144.80(8)
N2A K1A N1B 119.55(7)
C5A K1A N1B 75.87(8)
C1B K1A N1B 46.70(8)
C6B K1A N1B 25.84(7)
C6A K1A N1B 85.90(7)
N3A K1A N1A 102.87(7)
N2A K1A N1A 166.36(7)
C5A K1A N1A 44.42(7)
C1B K1A N1A 72.94(7)
C6B K1A N1A 84.20(6)
C6A K1A N1A 24.03(6)
N1B K1A N1A 72.60(6)
N3A K1A C4A 120.26(8)
N2A K1A C4A 118.20(7)
C5A K1A C4A 22.55(7)
C1B K1A C4A 127.49(9)
C6B K1A C4A 116.00(9)
C6A K1A C4A 43.50(8)
N1B K1A C4A 90.18(8)
N1A K1A C4A 65.10(7)
N3A K1A Sr1 131.48(6)
N2A K1A Sr1 155.24(5)
C5A K1A Sr1 52.55(6)
C1B K1A Sr1 53.66(6)
C6B K1A Sr1 51.95(5)
C6A K1A Sr1 52.14(5)
N1B K1A Sr1 35.90(4)
N1A K1A Sr1 36.75(4)
C4A K1A Sr1 73.86(6)
C6A N1A C7A 115.5(2)
C6A N1A Sr1 117.66(18)
C7A N1A Sr1 125.82(18)
C6A N1A K1A 66.44(14)
C7A N1A K1A 117.37(18)
Sr1 N1A K1A 92.94(6)
C12A N2A C10 112.0(3)
C12A N2A C13A 108.4(2)
C10 N2A C13A 109.1(3)
C12A N2A K1A 95.51(19)
C10 N2A K1A 112.62(17)
C13A N2A K1A 118.5(2)
C14A N3A C15A 109.5(3)
C14A N3A C11A 111.5(3)
C15A N3A C11A 110.3(3)
C14A N3A K1A 98.4(2)
C15A N3A K1A 114.2(3)
C11A N3A K1A 112.4(2)
C2A C1A C6A 122.0(3)
C2A C1A H1AA 119.0
C6A C1A H1AA 119.0
C1A C2A C3A 122.2(3)
C1A C2A H2AA 118.9
C3A C2A H2AA 118.9
C4A C3A C2A 117.9(3)
C4A C3A H3AA 121.1
C2A C3A H3AA 121.1
C5A C4A C3A 120.8(3)
C5A C4A K1A 56.04(18)
C3A C4A K1A 104.1(2)
C5A C4A H4AA 119.6
C3A C4A H4AA 119.6
K1A C4A H4AA 108.6
C4A C5A C6A 124.0(3)
C4A C5A K1A 101.4(2)
C6A C5A K1A 80.10(17)
C4A C5A H5AA 118.0
C6A C5A H5AA 118.0
K1A C5A H5AA 88.4
N1A C6A C5A 119.8(3)
N1A C6A C1A 127.1(3)
C5A C6A C1A 113.1(3)
N1A C6A K1A 89.53(15)
C5A C6A K1A 72.64(16)
C1A C6A K1A 105.02(19)
N1A C7A C9A 110.4(2)
N1A C7A C8A 111.6(3)
C9A C7A C8A 110.1(3)
N1A C7A H7AA 108.2
C9A C7A H7AA 108.2
C8A C7A H7AA 108.2
C7A C8A H8AA 109.5
C7A C8A H8AB 109.5
H8AA C8A H8AB 109.5
C7A C8A H8AC 109.5
H8AA C8A H8AC 109.5
H8AB C8A H8AC 109.5
C7A C9A H9AA 109.5
C7A C9A H9AB 109.5
H9AA C9A H9AB 109.5
C7A C9A H9AC 109.5
H9AA C9A H9AC 109.5
H9AB C9A H9AC 109.5
N3A C11A C10 114.3(3)
N3A C11A H11A 108.7
C10 C11A H11A 108.7
N3A C11A H11B 108.7
C10 C11A H11B 108.7
H11A C11A H11B 107.6
N2A C12A H12A 109.5
N2A C12A H12B 109.5
H12A C12A H12B 109.5
N2A C12A H12C 109.5
H12A C12A H12C 109.5
H12B C12A H12C 109.5
N2A C13A H13A 109.5
N2A C13A H13B 109.5
H13A C13A H13B 109.5
N2A C13A H13C 109.5
H13A C13A H13C 109.5
H13B C13A H13C 109.5
N3A C14A H14A 109.5
N3A C14A H14B 109.5
H14A C14A H14B 109.5
N3A C14A H14C 109.5
H14A C14A H14C 109.5
H14B C14A H14C 109.5
N3A C15A H15A 109.5
N3A C15A H15B 109.5
H15A C15A H15B 109.5
N3A C15A H15C 109.5
H15A C15A H15C 109.5
H15B C15A H15C 109.5
C6B N1B C7B 116.4(2)
C6B N1B Sr1 117.60(16)
C7B N1B Sr1 120.71(18)
C6B N1B K1A 76.10(16)
C7B N1B K1A 115.12(17)
Sr1 N1B K1A 99.99(7)
C13B N2B C10B 110.6(2)
C13B N2B C12B 108.4(3)
C10B N2B C12B 109.9(3)
C13B N2B K1B 116.98(19)
C10B N2B K1B 104.95(16)
C12B N2B K1B 105.73(19)
C15B N3B C14B 109.2(3)
C15B N3B C11B 111.2(3)
C14B N3B C11B 110.2(2)
C15B N3B K1B 113.4(2)
C14B N3B K1B 104.0(2)
C11B N3B K1B 108.58(17)
C2B C1B C6B 123.6(3)
C2B C1B K1A 114.8(2)
C6B C1B K1A 77.97(17)
C2B C1B H1BA 118.2
C6B C1B H1BA 118.2
K1A C1B H1BA 77.1
C1B C2B C3B 121.1(3)
C1B C2B H2BA 119.4
C3B C2B H2BA 119.4
C4B C3B C2B 117.3(3)
C4B C3B H3BA 121.3
C2B C3B H3BA 121.3
C5B C4B C3B 122.3(3)
C5B C4B H4BA 118.9
C3B C4B H4BA 118.9
C4B C5B C6B 121.9(3)
C4B C5B H5BA 119.0
C6B C5B H5BA 119.0
N1B C6B C5B 127.4(3)
N1B C6B C1B 119.0(2)
C5B C6B C1B 113.6(3)
N1B C6B K1A 78.06(16)
C5B C6B K1A 116.3(2)
C1B C6B K1A 74.74(17)
N1B C7B C9B 109.6(2)
N1B C7B C8B 111.8(3)
C9B C7B C8B 109.4(3)
N1B C7B H7BA 108.7
C9B C7B H7BA 108.7
C8B C7B H7BA 108.7
C7B C8B H8BA 109.5
C7B C8B H8BB 109.5
H8BA C8B H8BB 109.5
C7B C8B H8BC 109.5
H8BA C8B H8BC 109.5
H8BB C8B H8BC 109.5
C7B C9B H9BA 109.5
C7B C9B H9BB 109.5
H9BA C9B H9BB 109.5
C7B C9B H9BC 109.5
H9BA C9B H9BC 109.5
H9BB C9B H9BC 109.5
N3B C11B C10B 113.0(2)
N3B C11B H11C 109.0
C10B C11B H11C 109.0
N3B C11B H11D 109.0
C10B C11B H11D 109.0
H11C C11B H11D 107.8
N2B C10B C11B 114.6(3)
N2B C10B H10D 108.6
C11B C10B H10D 108.6
N2B C10B H10E 108.6
C11B C10B H10E 108.6
H10D C10B H10E 107.6
N2B C12B H12F 109.5
N2B C12B H12G 109.5
H12F C12B H12G 109.5
N2B C12B H12H 109.5
H12F C12B H12H 109.5
H12G C12B H12H 109.5
N2B C13B H13D 109.5
N2B C13B H13E 109.5
H13D C13B H13E 109.5
N2B C13B H13F 109.5
H13D C13B H13F 109.5
H13E C13B H13F 109.5
N3B C14B H14D 109.5
N3B C14B H14E 109.5
H14D C14B H14E 109.5
N3B C14B H14F 109.5
H14D C14B H14F 109.5
H14E C14B H14F 109.5
N3B C15B H15D 109.5
N3B C15B H15E 109.5
H15D C15B H15E 109.5
N3B C15B H15F 109.5
H15D C15B H15F 109.5
H15E C15B H15F 109.5
C6C N1C C7C 115.4(2)
C6C N1C Sr1 117.05(16)
C7C N1C Sr1 123.00(18)
C6C N1C K1B 77.83(14)
C7C N1C K1B 100.48(15)
Sr1 N1C K1B 110.74(7)
C2C C1C C6C 122.3(3)
C2C C1C K1B 116.47(19)
C6C C1C K1B 70.99(14)
C2C C1C H1CA 118.9
C6C C1C H1CA 118.9
K1B C1C H1CA 82.9
C1C C2C C3C 121.5(3)
C1C C2C H2CA 119.3
C3C C2C H2CA 119.3
C4C C3C C2C 117.8(3)
C4C C3C H3CA 121.1
C2C C3C H3CA 121.1
C3C C4C C5C 122.0(3)
C3C C4C H4CA 119.0
C5C C4C H4CA 119.0
C4C C5C C6C 121.5(3)
C4C C5C H5CA 119.2
C6C C5C H5CA 119.2
N1C C6C C5C 126.4(3)
N1C C6C C1C 118.6(3)
C5C C6C C1C 114.9(3)
N1C C6C K1B 74.99(13)
C5C C6C K1B 110.64(18)
C1C C6C K1B 81.78(15)
N1C C7C C8C 108.7(2)
N1C C7C C9C 114.3(2)
C8C C7C C9C 109.4(2)
N1C C7C K1B 55.15(12)
C8C C7C K1B 89.44(16)
C9C C7C K1B 161.10(19)
N1C C7C H7CA 108.1
C8C C7C H7CA 108.1
C9C C7C H7CA 108.1
K1B C7C H7CA 66.0
C7C C8C H8CA 109.5
C7C C8C H8CB 109.5
H8CA C8C H8CB 109.5
C7C C8C H8CC 109.5
H8CA C8C H8CC 109.5
H8CB C8C H8CC 109.5
C7C C9C H9CA 109.5
C7C C9C H9CB 109.5
H9CA C9C H9CB 109.5
C7C C9C H9CC 109.5
H9CA C9C H9CC 109.5
H9CB C9C H9CC 109.5
C6D N1D C7D 116.2(2)
C6D N1D Sr1 116.08(16)
C7D N1D Sr1 123.45(15)
C2D C1D C6D 122.0(3)
C2D C1D K1B 77.09(17)
C6D C1D K1B 76.00(15)
C2D C1D H1DA 119.0
C6D C1D H1DA 119.0
K1B C1D H1DA 118.6
C3D C2D C1D 122.0(3)
C3D C2D K1B 75.20(17)
C1D C2D K1B 78.20(16)
C3D C2D H2DA 119.0
C1D C2D H2DA 119.0
K1B C2D H2DA 118.3
C2D C3D C4D 117.9(3)
C2D C3D K1B 80.07(17)
C4D C3D K1B 73.42(16)
C2D C3D H3DA 121.0
C4D C3D H3DA 121.0
K1B C3D H3DA 116.4
C3D C4D C5D 121.6(3)
C3D C4D K1B 81.17(18)
C5D C4D K1B 76.90(16)
C3D C4D H4DA 119.2
C5D C4D H4DA 119.2
K1B C4D H4DA 112.9
C4D C5D C6D 122.4(3)
C4D C5D K1B 77.18(17)
C6D C5D K1B 82.42(17)
C4D C5D H5DA 118.8
C6D C5D H5DA 118.8
K1B C5D H5DA 111.5
N1D C6D C5D 118.8(2)
N1D C6D C1D 127.0(2)
C5D C6D C1D 114.1(2)
N1D C6D K1B 115.86(16)
C5D C6D K1B 71.44(16)
C1D C6D K1B 78.52(16)
N1D C6D Sr1 42.73(12)
C5D C6D Sr1 80.73(15)
C1D C6D Sr1 153.93(18)
K1B C6D Sr1 86.94(6)
N1D C7D C9D 109.9(2)
N1D C7D C8D 110.9(2)
C9D C7D C8D 110.1(2)
N1D C7D H7DA 108.6
C9D C7D H7DA 108.6
C8D C7D H7DA 108.6
C7D C8D H8DA 109.5
C7D C8D H8DB 109.5
H8DA C8D H8DB 109.5
C7D C8D H8DC 109.5
H8DA C8D H8DC 109.5
H8DB C8D H8DC 109.5
C7D C9D H9DA 109.5
C7D C9D H9DB 109.5
H9DA C9D H9DB 109.5
C7D C9D H9DC 109.5
H9DA C9D H9DC 109.5
H9DB C9D H9DC 109.5
N2A C10 C11A 113.4(3)
N2A C10 H10A 108.9
C11A C10 H10A 108.9
N2A C10 H10B 108.9
C11A C10 H10B 108.9
H10A C10 H10B 107.7

loop_
_geom_bond_atom_site_label_1
_geom_bond_atom_site_label_2
_geom_bond_distance
Sr1 N1D 2.537(2)
Sr1 N1B 2.573(2)
Sr1 N1C 2.584(2)
Sr1 N1A 2.589(2)
Sr1 C6D 3.358(3)
K1B N3B 2.783(3)
K1B N2B 2.885(2)
K1B N1C 2.912(2)
K1B C6C 2.947(2)
K1B C5D 3.079(3)
K1B C4D 3.083(3)
K1B C1C 3.085(3)
K1B C3D 3.178(3)
K1B C6D 3.220(3)
K1B C2D 3.238(3)
K1B C1D 3.252(3)
K1B C7C 3.489(3)
K1A N3A 2.824(3)
K1A N2A 2.853(3)
K1A C5A 2.958(3)
K1A C1B 2.990(3)
K1A C6B 3.031(3)
K1A C6A 3.053(3)
K1A N1B 3.055(3)
K1A N1A 3.331(2)
K1A C4A 3.496(3)
N1A C6A 1.356(4)
N1A C7A 1.474(3)
N2A C12A 1.451(4)
N2A C10 1.456(4)
N2A C13A 1.460(4)
N3A C14A 1.452(5)
N3A C15A 1.453(4)
N3A C11A 1.467(4)
C1A C2A 1.376(5)
C1A C6A 1.425(4)
C1A H1AA 0.9500
C2A C3A 1.375(5)
C2A H2AA 0.9500
C3A C4A 1.371(5)
C3A H3AA 0.9500
C4A C5A 1.368(4)
C4A H4AA 0.9500
C5A C6A 1.420(4)
C5A H5AA 0.9500
C7A C9A 1.519(4)
C7A C8A 1.527(4)
C7A H7AA 1.0000
C8A H8AA 0.9800
C8A H8AB 0.9800
C8A H8AC 0.9800
C9A H9AA 0.9800
C9A H9AB 0.9800
C9A H9AC 0.9800
C11A C10 1.514(5)
C11A H11A 0.9900
C11A H11B 0.9900
C12A H12A 0.9800
C12A H12B 0.9800
C12A H12C 0.9800
C13A H13A 0.9800
C13A H13B 0.9800
C13A H13C 0.9800
C14A H14A 0.9800
C14A H14B 0.9800
C14A H14C 0.9800
C15A H15A 0.9800
C15A H15B 0.9800
C15A H15C 0.9800
N1B C6B 1.361(4)
N1B C7B 1.465(3)
N2B C13B 1.456(4)
N2B C10B 1.460(4)
N2B C12B 1.471(4)
N3B C15B 1.454(4)
N3B C14B 1.468(4)
N3B C11B 1.475(4)
C1B C2B 1.368(4)
C1B C6B 1.421(4)
C1B H1BA 0.9500
C2B C3B 1.385(4)
C2B H2BA 0.9500
C3B C4B 1.380(5)
C3B H3BA 0.9500
C4B C5B 1.379(5)
C4B H4BA 0.9500
C5B C6B 1.424(4)
C5B H5BA 0.9500
C7B C9B 1.509(4)
C7B C8B 1.538(4)
C7B H7BA 1.0000
C8B H8BA 0.9800
C8B H8BB 0.9800
C8B H8BC 0.9800
C9B H9BA 0.9800
C9B H9BB 0.9800
C9B H9BC 0.9800
C11B C10B 1.490(4)
C11B H11C 0.9900
C11B H11D 0.9900
C10B H10D 0.9900
C10B H10E 0.9900
C12B H12F 0.9800
C12B H12G 0.9800
C12B H12H 0.9800
C13B H13D 0.9800
C13B H13E 0.9800
C13B H13F 0.9800
C14B H14D 0.9800
C14B H14E 0.9800
C14B H14F 0.9800
C15B H15D 0.9800
C15B H15E 0.9800
C15B H15F 0.9800
N1C C6C 1.377(3)
N1C C7C 1.464(3)
C1C C2C 1.372(4)
C1C C6C 1.427(4)
C1C H1CA 0.9500
C2C C3C 1.378(5)
C2C H2CA 0.9500
C3C C4C 1.379(5)
C3C H3CA 0.9500
C4C C5C 1.385(4)
C4C H4CA 0.9500
C5C C6C 1.412(4)
C5C H5CA 0.9500
C7C C8C 1.528(4)
C7C C9C 1.539(4)
C7C H7CA 1.0000
C8C H8CA 0.9800
C8C H8CB 0.9800
C8C H8CC 0.9800
C9C H9CA 0.9800
C9C H9CB 0.9800
C9C H9CC 0.9800
N1D C6D 1.352(3)
N1D C7D 1.469(3)
C1D C2D 1.389(4)
C1D C6D 1.427(4)
C1D H1DA 0.9500
C2D C3D 1.376(4)
C2D H2DA 0.9500
C3D C4D 1.380(4)
C3D H3DA 0.9500
C4D C5D 1.382(4)
C4D H4DA 0.9500
C5D C6D 1.431(4)
C5D H5DA 0.9500
C7D C9D 1.522(4)
C7D C8D 1.526(4)
C7D H7DA 1.0000
C8D H8DA 0.9800
C8D H8DB 0.9800
C8D H8DC 0.9800
C9D H9DA 0.9800
C9D H9DB 0.9800
C9D H9DC 0.9800
C10 H10A 0.9900
C10 H10B 0.9900
